data_4085602
loop_
_publ_author_name
'Bohle, D. Scott'
'Chua, Zhijie'

_publ_section_title
;
 Iridium(I) Complexes of \p-Acidic Carboxamides
;
_journal_issue 6
_journal_name_full Organometallics
_journal_page_first 1074
_journal_paper_doi 10.1021/om5012787
_journal_volume 34
_journal_year 2015
_chemical_formula_moiety 'C39 H33 Ir N2 O5 P2'
_chemical_formula_sum 'C39 H33 Ir N2 O5 P2'
_chemical_formula_weight 863.81
_space_group_IT_number 14
_symmetry_cell_setting monoclinic
_symmetry_space_group_name_Hall '-P 2ybc'
_symmetry_space_group_name_H-M 'P 1 21/c 1'
_atom_sites_solution_hydrogens geom
_atom_sites_solution_primary direct
_atom_sites_solution_secondary difmap
_audit_creation_method SHELXL-97
_audit_update_record
; 
2013-01-28 # Formatted by publCIF 
;
_cell_angle_alpha 90.00
_cell_angle_beta 120.358(4)
_cell_angle_gamma 90.00
_cell_formula_units_Z 4
_cell_length_a 17.3160(11)
_cell_length_b 11.8362(7)
_cell_length_c 19.8140(9)
_cell_measurement_reflns_used 5232
_cell_measurement_temperature 293(2)
_cell_measurement_theta_max 23.19
_cell_measurement_theta_min 2.20
_cell_volume 3504.2(4)
_computing_cell_refinement 'Bruker SAINT'
_computing_data_collection 'Bruker APEX2'
_computing_data_reduction 'Bruker SAINT'
_computing_molecular_graphics 'Bruker SHELXTL'
_computing_publication_material 'Bruker SHELXTL'
_computing_structure_refinement 'SHELXL-97 (Sheldrick, 2008)'
_computing_structure_solution 'SHELXS-97 (Sheldrick, 2008)'
_diffrn_ambient_temperature 293(2)
_diffrn_measured_fraction_theta_full 1.000
_diffrn_measured_fraction_theta_max 0.989
_diffrn_measurement_device_type 'Bruker APEX-II CCD'
_diffrn_measurement_method '\f and \w scans'
_diffrn_radiation_monochromator graphite
_diffrn_radiation_source 'fine-focus sealed tube'
_diffrn_radiation_type MoK\a
_diffrn_radiation_wavelength 0.71073
_diffrn_reflns_av_R_equivalents 0.0574
_diffrn_reflns_av_sigmaI/netI 0.0452
_diffrn_reflns_limit_h_max 22
_diffrn_reflns_limit_h_min -21
_diffrn_reflns_limit_k_max 14
_diffrn_reflns_limit_k_min -14
_diffrn_reflns_limit_l_max 25
_diffrn_reflns_limit_l_min -25
_diffrn_reflns_number 38011
_diffrn_reflns_theta_full 25.00
_diffrn_reflns_theta_max 26.90
_diffrn_reflns_theta_min 2.06
_exptl_absorpt_coefficient_mu 3.949
_exptl_absorpt_correction_T_max 0.8270
_exptl_absorpt_correction_T_min 0.3838
_exptl_absorpt_correction_type multi-scan
_exptl_absorpt_process_details 'SADABS V2008/1 (Bruker AXS)'
_exptl_crystal_colour yellow
_exptl_crystal_density_diffrn 1.637
_exptl_crystal_density_meas 0
_exptl_crystal_density_method 'not measured'
_exptl_crystal_description plate
_exptl_crystal_F_000 1712
_exptl_crystal_size_max 0.30
_exptl_crystal_size_mid 0.20
_exptl_crystal_size_min 0.05
_refine_diff_density_max 2.008
_refine_diff_density_min -0.985
_refine_diff_density_rms 0.096
_refine_ls_extinction_method none
_refine_ls_goodness_of_fit_ref 1.055
_refine_ls_hydrogen_treatment constr
_refine_ls_matrix_type full
_refine_ls_number_parameters 443
_refine_ls_number_reflns 7483
_refine_ls_number_restraints 0
_refine_ls_restrained_S_all 1.055
_refine_ls_R_factor_all 0.0614
_refine_ls_R_factor_gt 0.0380
_refine_ls_shift/su_max 0.001
_refine_ls_shift/su_mean 0.000
_refine_ls_structure_factor_coef Fsqd
_refine_ls_weighting_details 'calc w=1/[\s^2^(Fo^2^)+(0.0195P)^2^+5.1646P] where P=(Fo^2^+2Fc^2^)/3'
_refine_ls_weighting_scheme calc
_refine_ls_wR_factor_gt 0.0659
_refine_ls_wR_factor_ref 0.0727
_reflns_number_gt 5626
_reflns_number_total 7483
_reflns_threshold_expression >2sigma(I)
_cod_data_source_file om5012787_si_001.cif
_cod_data_source_block zj18mabs
_cod_depositor_comments 'Adding full bibliography for 4085598--4085604.cif.'
_cod_original_cell_volume 3504.2(3)
_cod_original_sg_symbol_H-M P2(1)/c
_cod_database_code 4085602

loop_
_symmetry_equiv_pos_as_xyz
'x, y, z'
'-x, y+1/2, -z+1/2'
'-x, -y, -z'
'x, -y-1/2, z-1/2'

loop_
_atom_site_label
_atom_site_type_symbol
_atom_site_fract_x
_atom_site_fract_y
_atom_site_fract_z
_atom_site_U_iso_or_equiv
_atom_site_adp_type
_atom_site_occupancy
_atom_site_symmetry_multiplicity
_atom_site_calc_flag
_atom_site_refinement_flags
Ir1 Ir -0.224152(13) -0.414471(15) -0.452145(11) 0.04125(7) Uani 1 1 d .
P1 P -0.23498(8) -0.22069(10) -0.47488(7) 0.0395(3) Uani 1 1 d .
P2 P -0.19467(8) -0.60602(9) -0.42787(7) 0.0371(3) Uani 1 1 d .
O1 O -0.2343(3) -0.4926(4) -0.6016(3) 0.0785(13) Uani 1 1 d .
O2 O -0.3728(3) -0.4915(5) -0.6922(3) 0.1045(17) Uani 1 1 d .
O3 O -0.4865(3) -0.4404(4) -0.6503(3) 0.1082(18) Uani 1 1 d .
O4 O -0.4180(3) -0.3796(4) -0.5266(3) 0.0892(15) Uani 1 1 d .
O5 O -0.0856(4) -0.3787(4) -0.2877(3) 0.130(2) Uani 1 1 d .
N1 N -0.3315(3) -0.4402(3) -0.5686(2) 0.0447(10) Uani 1 1 d .
N2 N -0.3136(4) -0.4777(4) -0.6237(3) 0.0578(12) Uani 1 1 d .
C1 C -0.4193(4) -0.4223(5) -0.5893(4) 0.0620(15) Uani 1 1 d .
C2 C -0.5024(5) -0.3485(8) -0.5369(6) 0.136(4) Uani 1 1 d .
H2A H -0.4943 -0.3162 -0.4893 0.203 Uiso 1 1 calc R
H2B H -0.5398 -0.4142 -0.5501 0.203 Uiso 1 1 calc R
H2C H -0.5302 -0.2940 -0.5783 0.203 Uiso 1 1 calc R
C3 C -0.1377(5) -0.3913(4) -0.3512(4) 0.0733(19) Uani 1 1 d .
C10 C -0.2963(3) -0.1419(4) -0.4385(3) 0.0396(11) Uani 1 1 d .
C11 C -0.3078(3) -0.1867(4) -0.3793(3) 0.0503(13) Uani 1 1 d .
H11A H -0.2854 -0.2583 -0.3601 0.060 Uiso 1 1 calc R
C12 C -0.3512(4) -0.1284(5) -0.3485(3) 0.0614(15) Uani 1 1 d .
H12A H -0.3567 -0.1600 -0.3082 0.074 Uiso 1 1 calc R
C13 C -0.3866(4) -0.0232(5) -0.3769(4) 0.0670(16) Uani 1 1 d .
H13A H -0.4164 0.0163 -0.3563 0.080 Uiso 1 1 calc R
C14 C -0.3772(4) 0.0227(5) -0.4360(4) 0.0633(16) Uani 1 1 d .
H14A H -0.4011 0.0936 -0.4556 0.076 Uiso 1 1 calc R
C15 C -0.3326(3) -0.0357(4) -0.4666(3) 0.0508(13) Uani 1 1 d .
H15A H -0.3269 -0.0034 -0.5066 0.061 Uiso 1 1 calc R
C20 C -0.1256(3) -0.1523(4) -0.4323(3) 0.0423(12) Uani 1 1 d .
C21 C -0.0521(4) -0.2157(5) -0.4203(3) 0.0617(15) Uani 1 1 d .
H21A H -0.0586 -0.2929 -0.4303 0.074 Uiso 1 1 calc R
C22 C 0.0303(4) -0.1656(6) -0.3938(4) 0.080(2) Uani 1 1 d .
H22A H 0.0791 -0.2088 -0.3858 0.096 Uiso 1 1 calc R
C23 C 0.0398(4) -0.0511(6) -0.3792(4) 0.083(2) Uani 1 1 d .
H23A H 0.0949 -0.0168 -0.3623 0.100 Uiso 1 1 calc R
C24 C -0.0309(4) 0.0119(5) -0.3893(4) 0.0756(19) Uani 1 1 d .
H24A H -0.0239 0.0889 -0.3783 0.091 Uiso 1 1 calc R
C25 C -0.1133(4) -0.0388(5) -0.4159(3) 0.0588(15) Uani 1 1 d .
H25A H -0.1614 0.0050 -0.4229 0.071 Uiso 1 1 calc R
C30 C -0.2864(3) -0.1817(4) -0.5779(3) 0.0436(12) Uani 1 1 d .
C31 C -0.2351(4) -0.1709(4) -0.6127(3) 0.0567(15) Uani 1 1 d .
H31A H -0.1736 -0.1824 -0.5828 0.068 Uiso 1 1 calc R
C32 C -0.2729(5) -0.1433(5) -0.6913(3) 0.0678(17) Uani 1 1 d .
H32A H -0.2371 -0.1357 -0.7136 0.081 Uiso 1 1 calc R
C33 C -0.3635(5) -0.1273(5) -0.7355(4) 0.074(2) Uani 1 1 d .
H33A H -0.3890 -0.1080 -0.7880 0.089 Uiso 1 1 calc R
C34 C -0.4160(4) -0.1392(5) -0.7040(3) 0.0690(18) Uani 1 1 d .
H34A H -0.4776 -0.1291 -0.7350 0.083 Uiso 1 1 calc R
C35 C -0.3784(3) -0.1666(4) -0.6247(3) 0.0567(15) Uani 1 1 d .
H35A H -0.4150 -0.1747 -0.6032 0.068 Uiso 1 1 calc R
C40 C -0.2575(3) -0.7035(3) -0.5087(3) 0.0377(11) Uani 1 1 d .
C41 C -0.3499(4) -0.6981(4) -0.5451(3) 0.0523(14) Uani 1 1 d .
H41A H -0.3766 -0.6455 -0.5284 0.063 Uiso 1 1 calc R
C42 C -0.4030(4) -0.7708(5) -0.6063(3) 0.0654(17) Uani 1 1 d .
H42A H -0.4650 -0.7670 -0.6301 0.078 Uiso 1 1 calc R
C43 C -0.3649(5) -0.8467(5) -0.6314(3) 0.0698(19) Uani 1 1 d .
H43A H -0.4009 -0.8935 -0.6735 0.084 Uiso 1 1 calc R
C44 C -0.2746(5) -0.8553(5) -0.5956(4) 0.0671(18) Uani 1 1 d .
H44A H -0.2491 -0.9095 -0.6124 0.081 Uiso 1 1 calc R
C45 C -0.2199(4) -0.7840(4) -0.5343(3) 0.0522(14) Uani 1 1 d .
H45A H -0.1580 -0.7901 -0.5104 0.063 Uiso 1 1 calc R
C50 C -0.0768(3) -0.6260(4) -0.3937(3) 0.0393(11) Uani 1 1 d .
C51 C -0.0451(4) -0.6118(4) -0.4450(3) 0.0549(14) Uani 1 1 d .
H51A H -0.0855 -0.6032 -0.4982 0.066 Uiso 1 1 calc R
C52 C 0.0454(4) -0.6103(5) -0.4182(4) 0.0679(17) Uani 1 1 d .
H52A H 0.0657 -0.6012 -0.4533 0.082 Uiso 1 1 calc R
C53 C 0.1059(4) -0.6222(5) -0.3395(4) 0.0657(16) Uani 1 1 d .
H53A H 0.1670 -0.6211 -0.3214 0.079 Uiso 1 1 calc R
C54 C 0.0762(4) -0.6355(5) -0.2887(4) 0.0641(16) Uani 1 1 d .
H54A H 0.1173 -0.6433 -0.2356 0.077 Uiso 1 1 calc R
C55 C -0.0145(3) -0.6377(4) -0.3144(3) 0.0520(13) Uani 1 1 d .
H55A H -0.0339 -0.6471 -0.2787 0.062 Uiso 1 1 calc R
C60 C -0.2139(3) -0.6680(4) -0.3539(3) 0.0409(11) Uani 1 1 d .
C61 C -0.2647(4) -0.6124(5) -0.3293(3) 0.0580(15) Uani 1 1 d .
H61A H -0.2839 -0.5390 -0.3464 0.070 Uiso 1 1 calc R
C62 C -0.2876(4) -0.6637(6) -0.2796(4) 0.0753(19) Uani 1 1 d .
H62A H -0.3231 -0.6253 -0.2643 0.090 Uiso 1 1 calc R
C63 C -0.2589(5) -0.7704(6) -0.2525(4) 0.0766(19) Uani 1 1 d .
H63A H -0.2749 -0.8047 -0.2191 0.092 Uiso 1 1 calc R
C64 C -0.2063(5) -0.8267(5) -0.2748(4) 0.0746(19) Uani 1 1 d .
H64A H -0.1854 -0.8988 -0.2557 0.090 Uiso 1 1 calc R
C65 C -0.1845(4) -0.7769(4) -0.3253(3) 0.0583(15) Uani 1 1 d .
H65A H -0.1495 -0.8162 -0.3409 0.070 Uiso 1 1 calc R

loop_
_atom_site_aniso_label
_atom_site_aniso_U_11
_atom_site_aniso_U_22
_atom_site_aniso_U_33
_atom_site_aniso_U_23
_atom_site_aniso_U_13
_atom_site_aniso_U_12
Ir1 0.04026(11) 0.03017(9) 0.03828(11) -0.00148(9) 0.00877(8) 0.00209(9)
P1 0.0378(7) 0.0315(6) 0.0359(7) -0.0012(5) 0.0087(6) 0.0015(5)
P2 0.0400(7) 0.0296(6) 0.0407(7) -0.0011(5) 0.0197(6) 0.0017(5)
O1 0.074(3) 0.100(3) 0.078(3) -0.007(2) 0.050(3) -0.009(3)
O2 0.102(4) 0.148(5) 0.040(3) -0.025(3) 0.019(3) -0.023(3)
O3 0.045(3) 0.123(4) 0.099(4) -0.044(3) -0.006(2) -0.004(3)
O4 0.041(2) 0.129(4) 0.094(3) -0.038(3) 0.031(2) 0.002(2)
O5 0.170(5) 0.059(3) 0.050(3) -0.013(2) -0.026(3) 0.013(3)
N1 0.042(2) 0.040(2) 0.046(3) -0.0004(18) 0.017(2) 0.0000(18)
N2 0.073(4) 0.054(3) 0.043(3) 0.004(2) 0.026(3) -0.010(3)
C1 0.049(3) 0.051(3) 0.069(4) -0.007(3) 0.017(3) -0.003(3)
C2 0.073(6) 0.172(9) 0.177(9) -0.043(7) 0.074(6) -0.002(6)
C3 0.101(5) 0.027(3) 0.055(4) 0.001(2) 0.011(4) 0.013(3)
C10 0.034(3) 0.039(3) 0.039(3) 0.000(2) 0.013(2) -0.002(2)
C11 0.048(3) 0.044(3) 0.053(3) 0.006(2) 0.021(3) 0.002(2)
C12 0.058(4) 0.067(4) 0.065(4) 0.007(3) 0.035(3) -0.008(3)
C13 0.061(4) 0.068(4) 0.083(5) -0.005(3) 0.044(4) 0.005(3)
C14 0.066(4) 0.049(3) 0.079(4) 0.009(3) 0.040(4) 0.019(3)
C15 0.059(3) 0.040(3) 0.051(3) 0.005(2) 0.026(3) 0.005(2)
C20 0.042(3) 0.042(3) 0.032(3) -0.002(2) 0.010(2) 0.003(2)
C21 0.047(3) 0.060(4) 0.067(4) -0.008(3) 0.020(3) 0.001(3)
C22 0.047(4) 0.102(6) 0.084(5) -0.004(4) 0.028(4) 0.007(4)
C23 0.048(4) 0.100(6) 0.087(5) -0.009(4) 0.024(4) -0.027(4)
C24 0.061(4) 0.064(4) 0.089(5) -0.018(3) 0.029(4) -0.017(3)
C25 0.045(3) 0.050(3) 0.071(4) -0.010(3) 0.021(3) -0.003(3)
C30 0.048(3) 0.030(2) 0.035(3) -0.003(2) 0.007(2) 0.002(2)
C31 0.064(4) 0.052(3) 0.041(3) 0.000(2) 0.017(3) 0.007(3)
C32 0.095(5) 0.059(4) 0.047(4) -0.003(3) 0.034(4) -0.004(3)
C33 0.097(5) 0.055(4) 0.040(3) -0.004(3) 0.013(4) 0.011(4)
C34 0.061(4) 0.058(4) 0.047(4) -0.005(3) -0.003(3) 0.014(3)
C35 0.045(3) 0.056(3) 0.047(3) -0.005(3) 0.006(3) 0.003(3)
C40 0.051(3) 0.028(2) 0.034(3) 0.0019(19) 0.021(2) -0.001(2)
C41 0.058(4) 0.042(3) 0.057(3) -0.004(2) 0.030(3) -0.008(2)
C42 0.063(4) 0.054(4) 0.056(4) 0.006(3) 0.013(3) -0.019(3)
C43 0.108(6) 0.050(4) 0.045(4) -0.011(3) 0.034(4) -0.026(4)
C44 0.117(6) 0.040(3) 0.061(4) -0.011(3) 0.058(4) -0.004(3)
C45 0.072(4) 0.039(3) 0.059(3) -0.001(2) 0.042(3) 0.001(3)
C50 0.044(3) 0.033(2) 0.046(3) 0.003(2) 0.026(3) 0.003(2)
C51 0.054(3) 0.065(4) 0.047(3) 0.007(3) 0.026(3) 0.000(3)
C52 0.061(4) 0.086(5) 0.068(4) 0.005(3) 0.042(4) -0.004(3)
C53 0.043(3) 0.077(4) 0.081(5) 0.006(3) 0.034(3) 0.003(3)
C54 0.044(3) 0.076(4) 0.060(4) 0.013(3) 0.018(3) 0.010(3)
C55 0.049(3) 0.056(3) 0.054(3) 0.010(3) 0.029(3) 0.005(3)
C60 0.042(3) 0.045(3) 0.036(3) -0.009(2) 0.021(2) -0.007(2)
C61 0.060(4) 0.068(4) 0.055(3) -0.001(3) 0.036(3) 0.008(3)
C62 0.072(4) 0.109(6) 0.064(4) -0.001(4) 0.048(4) 0.010(4)
C63 0.091(5) 0.093(5) 0.063(4) -0.008(4) 0.051(4) -0.029(4)
C64 0.113(6) 0.052(4) 0.066(4) 0.001(3) 0.050(4) -0.022(4)
C65 0.081(4) 0.045(3) 0.064(4) 0.002(3) 0.048(3) -0.001(3)

loop_
_atom_type_symbol
_atom_type_description
_atom_type_scat_dispersion_real
_atom_type_scat_dispersion_imag
_atom_type_scat_source
C C 0.0033 0.0016 'International Tables Vol C Tables 4.2.6.8 and 6.1.1.4'
H H 0.0000 0.0000 'International Tables Vol C Tables 4.2.6.8 and 6.1.1.4'
Ir Ir -1.4442 7.9887 'International Tables Vol C Tables 4.2.6.8 and 6.1.1.4'
N N 0.0061 0.0033 'International Tables Vol C Tables 4.2.6.8 and 6.1.1.4'
O O 0.0106 0.0060 'International Tables Vol C Tables 4.2.6.8 and 6.1.1.4'
P P 0.1023 0.0942 'International Tables Vol C Tables 4.2.6.8 and 6.1.1.4'

loop_
_geom_angle_atom_site_label_1
_geom_angle_atom_site_label_2
_geom_angle_atom_site_label_3
_geom_angle
C3 Ir1 N1 176.6(3)
C3 Ir1 P2 86.92(15)
N1 Ir1 P2 93.73(10)
C3 Ir1 P1 90.32(16)
N1 Ir1 P1 89.44(10)
P2 Ir1 P1 172.36(4)
C10 P1 C30 105.2(2)
C10 P1 C20 105.5(2)
C30 P1 C20 102.1(2)
C10 P1 Ir1 115.86(16)
C30 P1 Ir1 114.31(14)
C20 P1 Ir1 112.60(16)
C50 P2 C60 106.1(2)
C50 P2 C40 107.8(2)
C60 P2 C40 100.5(2)
C50 P2 Ir1 107.04(15)
C60 P2 Ir1 116.85(16)
C40 P2 Ir1 117.75(15)
C1 O4 C2 115.7(5)
N2 N1 C1 118.7(5)
N2 N1 Ir1 119.4(3)
C1 N1 Ir1 121.9(4)
O1 N2 O2 122.3(6)
O1 N2 N1 115.6(5)
O2 N2 N1 122.1(5)
O3 C1 O4 124.0(6)
O3 C1 N1 129.4(6)
O4 C1 N1 106.6(5)
O4 C2 H2A 109.5
O4 C2 H2B 109.5
H2A C2 H2B 109.5
O4 C2 H2C 109.5
H2A C2 H2C 109.5
H2B C2 H2C 109.5
O5 C3 Ir1 177.8(7)
C15 C10 C11 116.9(5)
C15 C10 P1 123.0(4)
C11 C10 P1 120.1(4)
C12 C11 C10 121.9(5)
C12 C11 H11A 119.0
C10 C11 H11A 119.0
C11 C12 C13 120.4(6)
C11 C12 H12A 119.8
C13 C12 H12A 119.8
C14 C13 C12 119.1(6)
C14 C13 H13A 120.5
C12 C13 H13A 120.5
C13 C14 C15 120.6(5)
C13 C14 H14A 119.7
C15 C14 H14A 119.7
C14 C15 C10 121.1(5)
C14 C15 H15A 119.4
C10 C15 H15A 119.4
C25 C20 C21 117.9(5)
C25 C20 P1 122.9(4)
C21 C20 P1 119.0(4)
C22 C21 C20 120.9(5)
C22 C21 H21A 119.5
C20 C21 H21A 119.5
C23 C22 C21 119.5(6)
C23 C22 H22A 120.2
C21 C22 H22A 120.2
C24 C23 C22 120.4(6)
C24 C23 H23A 119.8
C22 C23 H23A 119.8
C23 C24 C25 119.8(6)
C23 C24 H24A 120.1
C25 C24 H24A 120.1
C20 C25 C24 121.5(5)
C20 C25 H25A 119.3
C24 C25 H25A 119.3
C31 C30 C35 117.7(5)
C31 C30 P1 120.6(4)
C35 C30 P1 121.6(4)
C30 C31 C32 121.7(6)
C30 C31 H31A 119.2
C32 C31 H31A 119.2
C33 C32 C31 119.2(6)
C33 C32 H32A 120.4
C31 C32 H32A 120.4
C34 C33 C32 120.9(6)
C34 C33 H33A 119.5
C32 C33 H33A 119.5
C33 C34 C35 120.2(6)
C33 C34 H34A 119.9
C35 C34 H34A 119.9
C30 C35 C34 120.2(6)
C30 C35 H35A 119.9
C34 C35 H35A 119.9
C41 C40 C45 118.3(5)
C41 C40 P2 116.7(4)
C45 C40 P2 125.1(4)
C40 C41 C42 120.5(5)
C40 C41 H41A 119.8
C42 C41 H41A 119.8
C43 C42 C41 120.2(6)
C43 C42 H42A 119.9
C41 C42 H42A 119.9
C42 C43 C44 120.4(6)
C42 C43 H43A 119.8
C44 C43 H43A 119.8
C43 C44 C45 120.6(6)
C43 C44 H44A 119.7
C45 C44 H44A 119.7
C44 C45 C40 120.0(5)
C44 C45 H45A 120.0
C40 C45 H45A 120.0
C51 C50 C55 118.1(5)
C51 C50 P2 119.9(4)
C55 C50 P2 121.2(4)
C52 C51 C50 120.9(5)
C52 C51 H51A 119.6
C50 C51 H51A 119.6
C51 C52 C53 120.1(6)
C51 C52 H52A 120.0
C53 C52 H52A 120.0
C54 C53 C52 119.8(5)
C54 C53 H53A 120.1
C52 C53 H53A 120.1
C53 C54 C55 121.0(6)
C53 C54 H54A 119.5
C55 C54 H54A 119.5
C54 C55 C50 120.1(5)
C54 C55 H55A 120.0
C50 C55 H55A 120.0
C61 C60 C65 117.8(5)
C61 C60 P2 120.4(4)
C65 C60 P2 121.5(4)
C60 C61 C62 120.8(6)
C60 C61 H61A 119.6
C62 C61 H61A 119.6
C63 C62 C61 120.8(6)
C63 C62 H62A 119.6
C61 C62 H62A 119.6
C62 C63 C64 119.5(6)
C62 C63 H63A 120.2
C64 C63 H63A 120.2
C65 C64 C63 120.0(6)
C65 C64 H64A 120.0
C63 C64 H64A 120.0
C64 C65 C60 121.0(6)
C64 C65 H65A 119.5
C60 C65 H65A 119.5

loop_
_geom_bond_atom_site_label_1
_geom_bond_atom_site_label_2
_geom_bond_distance
Ir1 C3 1.814(6)
Ir1 N1 2.131(4)
Ir1 P2 2.3204(11)
Ir1 P1 2.3267(12)
P1 C10 1.813(5)
P1 C30 1.826(5)
P1 C20 1.827(5)
P2 C50 1.813(5)
P2 C60 1.814(5)
P2 C40 1.821(5)
O1 N2 1.225(6)
O2 N2 1.229(6)
O3 C1 1.200(6)
O4 C1 1.330(7)
O4 C2 1.419(7)
O5 C3 1.127(6)
N1 N2 1.351(6)
N1 C1 1.377(7)
C2 H2A 0.9600
C2 H2B 0.9600
C2 H2C 0.9600
C10 C15 1.389(6)
C10 C11 1.390(7)
C11 C12 1.370(7)
C11 H11A 0.9300
C12 C13 1.376(8)
C12 H12A 0.9300
C13 C14 1.372(8)
C13 H13A 0.9300
C14 C15 1.384(7)
C14 H14A 0.9300
C15 H15A 0.9300
C20 C25 1.373(7)
C20 C21 1.390(7)
C21 C22 1.381(8)
C21 H21A 0.9300
C22 C23 1.377(9)
C22 H22A 0.9300
C23 C24 1.360(8)
C23 H23A 0.9300
C24 C25 1.382(7)
C24 H24A 0.9300
C25 H25A 0.9300
C30 C31 1.379(7)
C30 C35 1.392(7)
C31 C32 1.389(7)
C31 H31A 0.9300
C32 C33 1.369(8)
C32 H32A 0.9300
C33 C34 1.346(9)
C33 H33A 0.9300
C34 C35 1.402(8)
C34 H34A 0.9300
C35 H35A 0.9300
C40 C41 1.385(7)
C40 C45 1.388(6)
C41 C42 1.389(7)
C41 H41A 0.9300
C42 C43 1.349(8)
C42 H42A 0.9300
C43 C44 1.357(8)
C43 H43A 0.9300
C44 C45 1.386(7)
C44 H44A 0.9300
C45 H45A 0.9300
C50 C51 1.387(7)
C50 C55 1.392(7)
C51 C52 1.376(7)
C51 H51A 0.9300
C52 C53 1.377(8)
C52 H52A 0.9300
C53 C54 1.352(8)
C53 H53A 0.9300
C54 C55 1.385(7)
C54 H54A 0.9300
C55 H55A 0.9300
C60 C61 1.372(7)
C60 C65 1.397(7)
C61 C62 1.374(8)
C61 H61A 0.9300
C62 C63 1.364(9)
C62 H62A 0.9300
C63 C64 1.371(8)
C63 H63A 0.9300
C64 C65 1.368(7)
C64 H64A 0.9300
C65 H65A 0.9300

loop_
_geom_torsion_atom_site_label_1
_geom_torsion_atom_site_label_2
_geom_torsion_atom_site_label_3
_geom_torsion_atom_site_label_4
_geom_torsion
C3 Ir1 P1 C10 -77.5(3)
N1 Ir1 P1 C10 99.1(2)
P2 Ir1 P1 C10 -146.2(3)
C3 Ir1 P1 C30 160.0(3)
N1 Ir1 P1 C30 -23.4(2)
P2 Ir1 P1 C30 91.2(4)
C3 Ir1 P1 C20 44.1(3)
N1 Ir1 P1 C20 -139.3(2)
P2 Ir1 P1 C20 -24.7(4)
C3 Ir1 P2 C50 -56.8(3)
N1 Ir1 P2 C50 126.6(2)
P1 Ir1 P2 C50 12.2(4)
C3 Ir1 P2 C60 61.9(3)
N1 Ir1 P2 C60 -114.7(2)
P1 Ir1 P2 C60 130.9(3)
C3 Ir1 P2 C40 -178.3(3)
N1 Ir1 P2 C40 5.1(2)
P1 Ir1 P2 C40 -109.3(4)
C3 Ir1 N1 N2 -171(3)
P2 Ir1 N1 N2 -69.7(3)
P1 Ir1 N1 N2 103.3(3)
C3 Ir1 N1 C1 8(3)
P2 Ir1 N1 C1 108.7(4)
P1 Ir1 N1 C1 -78.3(4)
C1 N1 N2 O1 -179.6(5)
Ir1 N1 N2 O1 -1.1(6)
C1 N1 N2 O2 3.3(7)
Ir1 N1 N2 O2 -178.3(4)
C2 O4 C1 O3 -4.0(10)
C2 O4 C1 N1 176.4(6)
N2 N1 C1 O3 4.1(9)
Ir1 N1 C1 O3 -174.3(6)
N2 N1 C1 O4 -176.3(4)
Ir1 N1 C1 O4 5.3(6)
N1 Ir1 C3 O5 36(16)
P2 Ir1 C3 O5 -65(14)
P1 Ir1 C3 O5 123(14)
C30 P1 C10 C15 -32.3(4)
C20 P1 C10 C15 75.2(4)
Ir1 P1 C10 C15 -159.6(3)
C30 P1 C10 C11 148.4(4)
C20 P1 C10 C11 -104.1(4)
Ir1 P1 C10 C11 21.2(4)
C15 C10 C11 C12 -1.4(7)
P1 C10 C11 C12 177.9(4)
C10 C11 C12 C13 1.3(8)
C11 C12 C13 C14 -0.5(9)
C12 C13 C14 C15 -0.2(9)
C13 C14 C15 C10 0.0(9)
C11 C10 C15 C14 0.7(7)
P1 C10 C15 C14 -178.5(4)
C10 P1 C20 C25 -31.4(5)
C30 P1 C20 C25 78.3(5)
Ir1 P1 C20 C25 -158.7(4)
C10 P1 C20 C21 152.7(4)
C30 P1 C20 C21 -97.6(4)
Ir1 P1 C20 C21 25.5(5)
C25 C20 C21 C22 -0.9(8)
P1 C20 C21 C22 175.2(5)
C20 C21 C22 C23 -0.2(10)
C21 C22 C23 C24 1.3(11)
C22 C23 C24 C25 -1.3(11)
C21 C20 C25 C24 0.9(9)
P1 C20 C25 C24 -175.0(5)
C23 C24 C25 C20 0.2(10)
C10 P1 C30 C31 144.1(4)
C20 P1 C30 C31 34.1(4)
Ir1 P1 C30 C31 -87.7(4)
C10 P1 C30 C35 -38.7(4)
C20 P1 C30 C35 -148.6(4)
Ir1 P1 C30 C35 89.5(4)
C35 C30 C31 C32 1.5(7)
P1 C30 C31 C32 178.9(4)
C30 C31 C32 C33 -0.6(8)
C31 C32 C33 C34 -0.7(9)
C32 C33 C34 C35 1.0(9)
C31 C30 C35 C34 -1.2(7)
P1 C30 C35 C34 -178.5(4)
C33 C34 C35 C30 0.0(8)
C50 P2 C40 C41 -177.6(4)
C60 P2 C40 C41 71.6(4)
Ir1 P2 C40 C41 -56.5(4)
C50 P2 C40 C45 4.6(5)
C60 P2 C40 C45 -106.3(4)
Ir1 P2 C40 C45 125.7(4)
C45 C40 C41 C42 -0.8(7)
P2 C40 C41 C42 -178.9(4)
C40 C41 C42 C43 -0.6(8)
C41 C42 C43 C44 2.0(9)
C42 C43 C44 C45 -2.0(9)
C43 C44 C45 C40 0.5(8)
C41 C40 C45 C44 0.9(7)
P2 C40 C45 C44 178.7(4)
C60 P2 C50 C51 164.9(4)
C40 P2 C50 C51 58.0(4)
Ir1 P2 C50 C51 -69.6(4)
C60 P2 C50 C55 -25.4(4)
C40 P2 C50 C55 -132.3(4)
Ir1 P2 C50 C55 100.1(4)
C55 C50 C51 C52 0.5(8)
P2 C50 C51 C52 170.5(4)
C50 C51 C52 C53 -0.4(9)
C51 C52 C53 C54 0.1(9)
C52 C53 C54 C55 0.2(9)
C53 C54 C55 C50 -0.1(9)
C51 C50 C55 C54 -0.2(7)
P2 C50 C55 C54 -170.1(4)
C50 P2 C60 C61 135.7(4)
C40 P2 C60 C61 -112.1(4)
Ir1 P2 C60 C61 16.5(5)
C50 P2 C60 C65 -49.8(5)
C40 P2 C60 C65 62.3(4)
Ir1 P2 C60 C65 -169.1(4)
C65 C60 C61 C62 -1.6(8)
P2 C60 C61 C62 173.0(5)
C60 C61 C62 C63 1.3(9)
C61 C62 C63 C64 0.3(10)
C62 C63 C64 C65 -1.4(10)
C63 C64 C65 C60 1.0(9)
C61 C60 C65 C64 0.5(8)
P2 C60 C65 C64 -174.1(4)
